data_4514977
loop_
_publ_author_name
'Knighton, Richard C.'
'Sharma, Krishna'
'Robertson, Naomi S.'
'Spring, David R.'
'Wills, Martin'

_publ_section_title
;
 Synthesis and Reactivity of a Bis-Strained Alkyne Derived from
 1,1'-Biphenyl-2,2',6,6'-tetrol.
;
_journal_issue 1
_journal_name_full 'ACS omega'
_journal_page_first 2160
_journal_page_last 2167
_journal_paper_doi 10.1021/acsomega.8b03634
_journal_volume 4
_journal_year 2019
_chemical_formula_moiety '3(C H Cl3), C34 H28 N6 O4'
_chemical_formula_sum 'C37 H31 Cl9 N6 O4'
_chemical_formula_weight 942.73
_space_group_crystal_system monoclinic
_space_group_IT_number 14
_space_group_name_Hall '-P 2ybc'
_space_group_name_H-M_alt 'P 1 21/c 1'
_symmetry_space_group_name_Hall '-P 2ybc'
_symmetry_space_group_name_H-M 'P 1 21/c 1'
_atom_sites_solution_hydrogens geom
_atom_sites_solution_primary dual
_audit_creation_date 2018-03-13
_audit_creation_method
;
Olex2 1.2
(compiled 2017.08.10 svn.r3458 for OlexSys, GUI svn.r5381)
;
_cell_angle_alpha 90
_cell_angle_beta 108.823(2)
_cell_angle_gamma 90
_cell_formula_units_Z 4
_cell_length_a 10.5961(2)
_cell_length_b 25.9364(5)
_cell_length_c 15.8162(3)
_cell_measurement_reflns_used 9013
_cell_measurement_temperature 150(2)
_cell_measurement_theta_max 73.3400
_cell_measurement_theta_min 4.3980
_cell_volume 4114.22(14)
_computing_cell_refinement 'CrysAlisPro 1.171.38.43f (Rigaku OD, 2015)'
_computing_data_collection 'CrysAlisPro 1.171.38.43f (Rigaku OD, 2015)'
_computing_data_reduction 'CrysAlisPro 1.171.38.43f (Rigaku OD, 2015)'
_computing_molecular_graphics 'Olex2 (Dolomanov et al., 2009)'
_computing_publication_material 'Olex2 (Dolomanov et al., 2009)'
_computing_structure_refinement 'ShelXL (Sheldrick, 2015)'
_computing_structure_solution 'ShelXT (Sheldrick, 2015)'
_diffrn_ambient_environment N~2~
_diffrn_ambient_temperature 150.03(10)
_diffrn_detector 'CCD plate'
_diffrn_detector_area_resol_mean 5.3046
_diffrn_detector_type AtlasS2
_diffrn_measured_fraction_theta_full 1.000
_diffrn_measured_fraction_theta_max 0.991
_diffrn_measurement_details
;
List of Runs (angles in degrees, time in seconds):

  # Type    Start    End  Width  t~exp~   \w     \q     \k     \f   Frames
--------------------------------------------------------------------------
  1  \w    -64.00  31.00   1.00    7.00    --  -42.11  37.00  90.00   95
  2  \w    -64.00  31.00   1.00    7.00    --  -42.11  37.00 -30.00   95
  3  \w     23.00  97.00   1.00    7.00    --   42.11-125.00  90.00   74
  4  \w     20.00 115.00   1.00    7.00    --   42.11  37.00-120.00   95
  5  \w     75.00 178.00   1.00   23.99    --  106.00  77.00-120.00  103
  6  \w     94.00 178.00   1.00   23.99    --  106.00 125.00 -60.00   84
  7  \w     25.00 109.00   1.00   23.99    --  106.00 -94.00 120.00   84
  8  \w     25.00 109.00   1.00   23.99    --  106.00 -94.00-150.00   84
  9  \w     34.00 121.00   1.00   23.99    --  106.00-125.00 120.00   87
 10  \w     34.00 121.00   1.00   23.99    --  106.00-125.00 -30.00   87
 11  \w     78.00 176.00   1.00   23.99    --  106.00  61.00  30.00   98
 12  \w     94.00 178.00   1.00   23.99    --  106.00 125.00-120.00   84
 13  \w     75.00 178.00   1.00   23.99    --  106.00  77.00 -60.00  103
 14  \w     83.00 109.00   1.00   23.99    --  106.00 -94.00 -60.00   26
 15  \w    105.00 178.00   1.00   23.99    --  106.00  77.00   0.00   73
;
_diffrn_measurement_device 'four-circle diffractometer'
_diffrn_measurement_device_type 'SuperNova, Dual, Cu at zero, AtlasS2'
_diffrn_measurement_method '\w scans'
_diffrn_orient_matrix_type 'CrysAlisPro convention (1999,Acta A55,543-557)'
_diffrn_orient_matrix_UB_11 0.0202498000
_diffrn_orient_matrix_UB_12 -0.0584224000
_diffrn_orient_matrix_UB_13 -0.0076768000
_diffrn_orient_matrix_UB_21 0.0313950000
_diffrn_orient_matrix_UB_22 0.0088704000
_diffrn_orient_matrix_UB_23 -0.0874478000
_diffrn_orient_matrix_UB_31 0.1489638000
_diffrn_orient_matrix_UB_32 0.0060934000
_diffrn_orient_matrix_UB_33 0.0537198000
_diffrn_radiation_monochromator mirror
_diffrn_radiation_probe x-ray
_diffrn_radiation_type CuK\a
_diffrn_radiation_wavelength 1.54184
_diffrn_reflns_av_R_equivalents 0.0556
_diffrn_reflns_av_unetI/netI 0.0424
_diffrn_reflns_Laue_measured_fraction_full 1.000
_diffrn_reflns_Laue_measured_fraction_max 0.991
_diffrn_reflns_limit_h_max 13
_diffrn_reflns_limit_h_min -10
_diffrn_reflns_limit_k_max 32
_diffrn_reflns_limit_k_min -22
_diffrn_reflns_limit_l_max 19
_diffrn_reflns_limit_l_min -19
_diffrn_reflns_number 32987
_diffrn_reflns_point_group_measured_fraction_full 1.000
_diffrn_reflns_point_group_measured_fraction_max 0.991
_diffrn_reflns_theta_full 67.684
_diffrn_reflns_theta_max 73.645
_diffrn_reflns_theta_min 4.408
_diffrn_source 'micro-focus sealed X-ray tube'
_diffrn_source_type 'SuperNova (Cu) X-ray Source'
_exptl_absorpt_coefficient_mu 6.005
_exptl_absorpt_correction_T_max 1.00000
_exptl_absorpt_correction_T_min 0.00368
_exptl_absorpt_correction_type multi-scan
_exptl_absorpt_process_details
;
CrysAlisPro 1.171.38.43f (Rigaku Oxford Diffraction, 2015)
Empirical absorption correction using spherical harmonics,
 implemented in SCALE3 ABSPACK scaling algorithm.
;
_exptl_crystal_colour colourless
_exptl_crystal_colour_primary colourless
_exptl_crystal_density_diffrn 1.522
_exptl_crystal_description block
_exptl_crystal_F_000 1920
_exptl_crystal_size_max 0.22
_exptl_crystal_size_mid 0.08
_exptl_crystal_size_min 0.05
_refine_diff_density_max 0.922
_refine_diff_density_min -1.012
_refine_diff_density_rms 0.095
_refine_ls_extinction_method none
_refine_ls_goodness_of_fit_ref 1.025
_refine_ls_hydrogen_treatment constr
_refine_ls_matrix_type full
_refine_ls_number_parameters 589
_refine_ls_number_reflns 8223
_refine_ls_number_restraints 464
_refine_ls_restrained_S_all 2.359
_refine_ls_R_factor_all 0.1068
_refine_ls_R_factor_gt 0.0920
_refine_ls_shift/su_max 0.002
_refine_ls_shift/su_mean 0.000
_refine_ls_structure_factor_coef Fsqd
_refine_ls_weighting_details 'w=1/[\s^2^(Fo^2^)+(0.1533P)^2^+6.9245P] where P=(Fo^2^+2Fc^2^)/3'
_refine_ls_weighting_scheme calc
_refine_ls_wR_factor_gt 0.2501
_refine_ls_wR_factor_ref 0.2671
_reflns_Friedel_coverage 0.000
_reflns_number_gt 6581
_reflns_number_total 8223
_reflns_threshold_expression 'I > 2\s(I)'
_cod_data_source_file ao8b03634_si_003.cif
_cod_data_source_block 014rck17
_cod_database_code 4514977
_shelx_shelxl_version_number 2017/1
_chemical_oxdiff_usercomment '014RCK17 colourless block 0.22 0.08 0.05 CHCl3/hexane Cu150K 4x4'
_shelx_space_group_comment
;
The symmetry employed for this shelxl refinement is uniquely defined
by the following loop, which should always be used as a source of
symmetry information in preference to the above space-group names.
They are only intended as comments.
;
_shelx_estimated_absorpt_t_max 0.753
_shelx_estimated_absorpt_t_min 0.352
_reflns_odcompleteness_completeness 99.95
_reflns_odcompleteness_iscentric 1
_reflns_odcompleteness_theta 71.98
_olex2_refinement_description
;
1. Fixed Uiso
 At 1.2 times of:
  All C(H) groups, All C(H,H) groups
2. Restrained distances
 Cl53-Cl54
 1.5 with sigma of 0.02
 Cl57-Cl55 \\sim Cl57-Cl54 \\sim Cl55-Cl54
 with sigma of 0.04
 C51-Cl57 \\sim C51-Cl55 \\sim C51-Cl54
 with sigma of 0.02
 Cl8-Cl47 \\sim Cl8-Cl49 \\sim Cl47-Cl49
 with sigma of 0.04
 C45-Cl8 \\sim C45-Cl47 \\sim C45-Cl49
 with sigma of 0.02
 Cl57-Cl55 \\sim Cl57-Cl54 \\sim Cl55-Cl54 \\sim Cl53-Cl56 \\sim Cl53-Cl5A
\\sim Cl56-Cl5A
 with sigma of 0.04
 Cl59-Cl61 \\sim Cl59-Cl63 \\sim Cl61-Cl63
 with sigma of 0.04
 C64-Cl59 \\sim C64-Cl61 \\sim C64-Cl63
 with sigma of 0.02
 Cl8-Cl47 \\sim Cl8-Cl49 \\sim Cl47-Cl49 \\sim Cl48-Cl8A \\sim Cl48-Cl50 \\sim
Cl8A-Cl50
 with sigma of 0.04
 C45-Cl8 \\sim C45-Cl47 \\sim C45-Cl49 \\sim C45-Cl48 \\sim C45-Cl8A \\sim
C45-Cl50
 with sigma of 0.02
 Cl57-Cl53 \\sim Cl55-Cl54 \\sim Cl55-Cl56 \\sim Cl54-Cl5A \\sim Cl56-Cl5A
 with sigma of 0.04
 C51-Cl57 \\sim C51-Cl55 \\sim C51-Cl54 \\sim C51-Cl53 \\sim C51-Cl56 \\sim
C51-Cl5A
 with sigma of 0.02
 Cl59-Cl61 \\sim Cl59-Cl63 \\sim Cl59-H64 \\sim Cl61-Cl63 \\sim Cl61-H64 \\sim
Cl63-H64 \\sim Cl62-
 Cl60 \\sim Cl62-Cl58 \\sim Cl60-Cl58
 with sigma of 0.04
 C64-Cl59 \\sim C64-Cl61 \\sim C64-Cl63 \\sim C64-H64 \\sim C64-Cl62 \\sim
C64-Cl60 \\sim C64-Cl58
 with sigma of 0.02
 Cl8-Cl47 \\sim Cl8-Cl49 \\sim Cl8-H45A \\sim Cl47-H45A \\sim Cl49-H45A \\sim
H45-Cl48 \\sim H45-Cl8A
 \\sim H45-Cl50 \\sim Cl48-Cl8A \\sim Cl48-Cl50 \\sim Cl8A-Cl50
 with sigma of 0.04
 C45-Cl8 \\sim C45-Cl47 \\sim C45-Cl49 \\sim C45-H45 \\sim C45-H45A \\sim
C45-Cl48 \\sim C45-Cl8A ~
 C45-Cl50
 with sigma of 0.02
3. Uiso/Uaniso restraints and constraints
Cl53 \\sim Cl54 \\sim Cl55 \\sim Cl56 \\sim Cl57: within 2A with sigma of 0.04
and sigma for terminal atoms of 0.08
Cl8 \\sim C45 \\sim Cl47 \\sim Cl49 \\sim H45 \\sim H45A \\sim Cl48 \\sim Cl8A
\\sim Cl50: within 2A with sigma of 0.04 and sigma for terminal atoms of 0.08
C51 \\sim Cl57 \\sim Cl55 \\sim Cl54 \\sim Cl53 \\sim Cl56 \\sim Cl5A: within
2A with sigma of 0.04 and sigma for terminal atoms of 0.08
C64 \\sim Cl59 \\sim Cl61 \\sim Cl63 \\sim H64 \\sim Cl62 \\sim Cl60 \\sim
Cl58: within 2A with sigma of 0.04 and sigma for terminal atoms of 0.08
Uanis(Cl48) \\sim Ueq, Uanis(C45) \\sim Ueq: with sigma of 0.1 and sigma for
terminal atoms of 0.2
4. Rigid body (RIGU) restrains
 C45, Cl50, Cl48, Cl8, Cl47, Cl8A, Cl49
 with sigma for 1-2 distances of 0.004 and sigma for 1-3 distances of 0.004
 Cl63, Cl61, Cl59, C64
 with sigma for 1-2 distances of 0.004 and sigma for 1-3 distances of 0.004
 Cl56, Cl55, C51, Cl54, Cl53, Cl57
 with sigma for 1-2 distances of 0.004 and sigma for 1-3 distances of 0.004
 Cl53, Cl54, C51, Cl57, Cl56, Cl55
 with sigma for 1-2 distances of 0.004 and sigma for 1-3 distances of 0.004
 C64, Cl63, Cl59, Cl61
 with sigma for 1-2 distances of 0.004 and sigma for 1-3 distances of 0.004
 Cl50, Cl8A, Cl47, Cl48, Cl49, C45
 with sigma for 1-2 distances of 0.004 and sigma for 1-3 distances of 0.004
5. Others
 Sof(Cl53)=Sof(Cl56)=Sof(Cl5A)=1-FVAR(1)
 Sof(Cl57)=Sof(Cl55)=Sof(Cl54)=FVAR(1)
 Sof(H45A)=Sof(Cl48)=Sof(Cl8A)=Sof(Cl50)=1-FVAR(2)
 Sof(Cl8)=Sof(Cl47)=Sof(Cl49)=Sof(H45)=FVAR(2)
 Sof(Cl62)=Sof(Cl60)=Sof(Cl58)=1-FVAR(3)
 Sof(Cl59)=Sof(Cl61)=Sof(Cl63)=FVAR(3)
6.a Ternary CH refined with riding coordinates:
 C64(H64), C51(H51), C45(H45), C45(H45A)
6.b Secondary CH2 refined with riding coordinates:
 C20(H20A,H20B), C14(H14A,H14B), C38(H38A,H38B), C23(H23A,H23B), C28(H28A,
 H28B), C17(H17A,H17B)
6.c Aromatic/amide H refined with riding coordinates:
 C9(H9), C4(H4), C2(H2), C40(H40), C11(H11), C30(H30), C10(H10), C44(H44),
 C3(H3), C43(H43), C31(H31), C41(H41), C34(H34), C32(H32), C42(H42), C33(H33)
;
_olex2_submission_special_instructions 'No special instructions were received'
_oxdiff_exptl_absorpt_empirical_details
;
Empirical correction (ABSPACK) includes:
- Absorption correction using spherical harmonics
- Frame scaling
;
_oxdiff_exptl_absorpt_empirical_full_max 158.229
_oxdiff_exptl_absorpt_empirical_full_min 0.487

loop_
_space_group_symop_operation_xyz
'x, y, z'
'-x, y+1/2, -z+1/2'
'-x, -y, -z'
'x, -y-1/2, z-1/2'

loop_
_atom_site_label
_atom_site_type_symbol
_atom_site_fract_x
_atom_site_fract_y
_atom_site_fract_z
_atom_site_U_iso_or_equiv
_atom_site_adp_type
_atom_site_occupancy
_atom_site_site_symmetry_order
_atom_site_calc_flag
_atom_site_refinement_flags_posn
_atom_site_refinement_flags_adp
_atom_site_refinement_flags_occupancy
_atom_site_disorder_assembly
_atom_site_disorder_group
Cl59 Cl 0.3904(2) -0.02735(7) 0.14331(17) 0.0770(7) Uani 0.869(7) 1 d D U P A 1
Cl61 Cl 0.1101(2) -0.04220(12) 0.07019(17) 0.0900(8) Uani 0.869(7) 1 d D U P A 1
Cl63 Cl 0.2136(4) 0.03209(13) 0.2092(4) 0.1315(16) Uani 0.869(7) 1 d D U P A 1
Cl57 Cl 0.4266(14) 0.0274(5) 0.6070(11) 0.209(7) Uani 0.473(11) 1 d D U P B 1
O24 O 0.5716(2) 0.20560(9) 0.81996(15) 0.0280(5) Uani 1 1 d . . . . .
O19 O 0.6962(2) 0.26448(10) 0.71346(15) 0.0296(5) Uani 1 1 d . . . . .
O13 O 0.6386(2) 0.34734(9) 0.96294(15) 0.0297(5) Uani 1 1 d . . . . .
Cl8 Cl 1.1164(4) 0.47680(14) 1.2779(3) 0.0791(14) Uani 0.516(10) 1 d D U P C 2
Cl47 Cl 1.1268(8) 0.5765(2) 1.2038(4) 0.114(2) Uani 0.516(10) 1 d D U P C 2
O18 O 0.9037(2) 0.32456(11) 0.96291(15) 0.0332(5) Uani 1 1 d . . . . .
Cl55 Cl 0.1437(7) 0.0192(3) 0.5186(11) 0.232(6) Uani 0.473(11) 1 d D U P B 2
Cl49 Cl 1.3089(7) 0.54141(18) 1.3930(3) 0.110(2) Uani 0.516(10) 1 d D U P C 2
N27 N 0.4083(3) 0.21627(12) 0.53824(18) 0.0315(6) Uani 1 1 d . . . . .
N37 N 0.9835(3) 0.35966(12) 1.19663(19) 0.0339(6) Uani 1 1 d . . . . .
N25 N 0.3662(3) 0.16117(12) 0.6265(2) 0.0377(7) Uani 1 1 d . . . . .
N36 N 0.8993(4) 0.37895(14) 1.2370(2) 0.0413(7) Uani 1 1 d . . . . .
N26 N 0.3170(3) 0.18275(13) 0.5471(2) 0.0405(7) Uani 1 1 d . . . . .
N35 N 0.7892(3) 0.39239(13) 1.1735(2) 0.0383(7) Uani 1 1 d . . . . .
C7 C 0.6622(3) 0.30597(13) 0.8359(2) 0.0256(6) Uani 1 1 d . . . . .
C8 C 0.6342(3) 0.30401(13) 0.7429(2) 0.0263(6) Uani 1 1 d . . . . .
C5 C 0.6912(3) 0.21423(14) 0.8866(2) 0.0279(7) Uani 1 1 d . . . . .
C6 C 0.7382(3) 0.26457(13) 0.8955(2) 0.0263(6) Uani 1 1 d . . . . .
C12 C 0.6121(3) 0.34713(13) 0.8715(2) 0.0285(7) Uani 1 1 d . . . . .
C21 C 0.5188(3) 0.21619(13) 0.6119(2) 0.0280(7) Uani 1 1 d . . . . .
C1 C 0.8564(3) 0.27559(14) 0.9651(2) 0.0298(7) Uani 1 1 d . . . . .
C29 C 0.3393(3) 0.30136(15) 0.4687(2) 0.0328(7) Uani 1 1 d . . . . .
C22 C 0.4902(3) 0.18047(13) 0.6678(2) 0.0302(7) Uani 1 1 d . . . . .
C39 C 1.1162(3) 0.28147(15) 1.2547(2) 0.0332(7) Uani 1 1 d . . . . .
C20 C 0.6410(3) 0.24741(15) 0.6233(2) 0.0324(7) Uani 1 1 d . . . . .
H20A H 0.706308 0.226791 0.607306 0.039 Uiso 1 1 calc R . . . .
H20B H 0.619122 0.277008 0.583726 0.039 Uiso 1 1 calc R . . . .
C15 C 0.8032(4) 0.38231(13) 1.0927(2) 0.0319(7) Uani 1 1 d . . . . .
C9 C 0.5563(4) 0.34185(14) 0.6878(2) 0.0336(7) Uani 1 1 d . . . . .
H9 H 0.536761 0.340038 0.626209 0.040 Uiso 1 1 calc R . . . .
C4 C 0.7544(4) 0.17524(15) 0.9462(3) 0.0372(8) Uani 1 1 d . . . . .
H4 H 0.721931 0.141656 0.938804 0.045 Uiso 1 1 calc R . . . .
C2 C 0.9188(4) 0.23756(17) 1.0267(2) 0.0381(8) Uani 1 1 d . . . . .
H2 H 0.994818 0.245403 1.074260 0.046 Uiso 1 1 calc R . . . .
C16 C 0.9280(3) 0.36107(14) 1.1068(2) 0.0310(7) Uani 1 1 d . . . . .
C40 C 1.0220(4) 0.25482(16) 1.2816(3) 0.0376(8) Uani 1 1 d . . . . .
H40 H 0.957200 0.272958 1.297381 0.045 Uiso 1 1 calc R . . . .
C11 C 0.5353(4) 0.38544(15) 0.8176(2) 0.0369(8) Uani 1 1 d . . . . .
H11 H 0.502372 0.412760 0.842398 0.044 Uiso 1 1 calc R . . . .
C30 C 0.4012(4) 0.34284(16) 0.4439(2) 0.0371(8) Uani 1 1 d . . . . .
H30 H 0.469253 0.336940 0.419878 0.045 Uiso 1 1 calc R . . . .
C14 C 0.6952(4) 0.39466(14) 1.0071(2) 0.0358(8) Uani 1 1 d . . . . .
H14A H 0.626384 0.415012 1.019509 0.043 Uiso 1 1 calc R . . . .
H14B H 0.731685 0.414682 0.968660 0.043 Uiso 1 1 calc R . . . .
C38 C 1.1139(4) 0.33992(16) 1.2515(2) 0.0394(8) Uani 1 1 d . . . . .
H38A H 1.134916 0.353343 1.311718 0.047 Uiso 1 1 calc R . . . .
H38B H 1.181712 0.352007 1.227208 0.047 Uiso 1 1 calc R . . . .
C23 C 0.5716(4) 0.16406(13) 0.7593(2) 0.0333(7) Uani 1 1 d . . . . .
H23A H 0.533925 0.133202 0.776256 0.040 Uiso 1 1 calc R . . . .
H23B H 0.662121 0.156490 0.761137 0.040 Uiso 1 1 calc R . . . .
C10 C 0.5086(4) 0.38194(15) 0.7258(2) 0.0389(8) Uani 1 1 d . . . . .
H10 H 0.457266 0.407366 0.689053 0.047 Uiso 1 1 calc R . . . .
C44 C 1.2134(4) 0.25340(19) 1.2320(2) 0.0416(9) Uani 1 1 d . . . . .
H44 H 1.277510 0.270801 1.214380 0.050 Uiso 1 1 calc R . . . .
C3 C 0.8674(4) 0.18828(17) 1.0168(3) 0.0431(9) Uani 1 1 d . . . . .
H3 H 0.909373 0.163148 1.058265 0.052 Uiso 1 1 calc R . . . .
C43 C 1.2155(4) 0.20002(18) 1.2356(3) 0.0443(9) Uani 1 1 d . . . . .
H43 H 1.280010 0.181643 1.219945 0.053 Uiso 1 1 calc R . . . .
C28 C 0.3791(4) 0.24672(15) 0.4561(2) 0.0359(8) Uani 1 1 d . . . . .
H28A H 0.307439 0.230330 0.409385 0.043 Uiso 1 1 calc R . . . .
H28B H 0.457291 0.247361 0.436931 0.043 Uiso 1 1 calc R . . . .
C31 C 0.3639(4) 0.39303(17) 0.4541(3) 0.0419(9) Uani 1 1 d . . . . .
H31 H 0.406989 0.420468 0.437194 0.050 Uiso 1 1 calc R . . . .
C17 C 0.9972(4) 0.34503(17) 1.0425(2) 0.0386(8) Uani 1 1 d . . . . .
H17A H 1.042305 0.374515 1.027643 0.046 Uiso 1 1 calc R . . . .
H17B H 1.063851 0.319120 1.070000 0.046 Uiso 1 1 calc R . . . .
C41 C 1.0239(4) 0.20174(17) 1.2853(3) 0.0455(9) Uani 1 1 d . . . . .
H41 H 0.959947 0.184244 1.302926 0.055 Uiso 1 1 calc R . . . .
C34 C 0.2361(4) 0.31103(17) 0.5034(3) 0.0430(9) Uani 1 1 d . . . . .
H34 H 0.191889 0.283708 0.519584 0.052 Uiso 1 1 calc R . . . .
C32 C 0.2625(4) 0.40228(17) 0.4895(3) 0.0458(9) Uani 1 1 d . . . . .
H32 H 0.237127 0.435865 0.496884 0.055 Uiso 1 1 calc R . . . .
C42 C 1.1206(4) 0.17431(17) 1.2627(3) 0.0457(9) Uani 1 1 d . . . . .
H42 H 1.121841 0.138494 1.265708 0.055 Uiso 1 1 calc R . . . .
C33 C 0.1996(5) 0.3612(2) 0.5136(3) 0.0505(10) Uani 1 1 d . . . . .
H33 H 0.131235 0.367246 0.537268 0.061 Uiso 1 1 calc R . . . .
C64 C 0.2387(6) -0.0274(2) 0.1678(4) 0.0748(16) Uani 1 1 d D U . . .
H64 H 0.242830 -0.053869 0.212715 0.090 Uiso 1 1 calc DR U . A 1
C51 C 0.2862(5) 0.0523(2) 0.5342(4) 0.0796(17) Uani 1 1 d D U . . .
H51 H 0.276722 0.089542 0.540849 0.096 Uiso 1 1 calc R . . B 2
C45 C 1.2208(7) 0.5315(3) 1.2827(5) 0.101(2) Uani 1 1 d D U . . .
H45 H 1.306326 0.530044 1.271324 0.121 Uiso 0.516(10) 1 calc DR U P C 1
H45A H 1.287834 0.519113 1.256992 0.121 Uiso 0.484(10) 1 calc DR U P C 2
Cl54 Cl 0.2786(16) 0.0344(3) 0.4295(6) 0.225(6) Uani 0.473(11) 1 d D U P B 2
Cl53 Cl 0.3075(10) 0.0598(7) 0.4347(4) 0.265(7) Uani 0.527(11) 1 d D U P B 1
Cl56 Cl 0.1638(7) 0.0250(3) 0.5659(7) 0.152(4) Uani 0.527(11) 1 d D U P B 1
Cl5A Cl 0.4319(5) 0.02710(13) 0.6073(4) 0.095(2) Uani 0.527(11) 1 d D U P B 2
Cl48 Cl 1.149(2) 0.4788(4) 1.2647(12) 0.309(10) Uani 0.484(10) 1 d D U P C 1
Cl8A Cl 1.1355(5) 0.5834(3) 1.2368(10) 0.217(5) Uani 0.484(10) 1 d D U P C 1
Cl50 Cl 1.240(2) 0.5531(7) 1.3833(8) 0.308(9) Uani 0.484(10) 1 d D U P C 1
Cl62 Cl 0.163(2) 0.0228(9) 0.1846(17) 0.173(14) Uani 0.131(7) 1 d D U P A 2
Cl60 Cl 0.179(4) -0.0420(6) 0.0676(10) 0.199(14) Uani 0.131(7) 1 d D U P A 2
Cl58 Cl 0.3897(13) -0.0211(5) 0.2062(17) 0.140(9) Uani 0.131(7) 1 d D U P A 2

loop_
_atom_site_aniso_label
_atom_site_aniso_U_11
_atom_site_aniso_U_22
_atom_site_aniso_U_33
_atom_site_aniso_U_23
_atom_site_aniso_U_13
_atom_site_aniso_U_12
Cl59 0.0836(12) 0.0571(10) 0.0937(16) 0.0168(9) 0.0334(10) 0.0045(8)
Cl61 0.0781(13) 0.1001(19) 0.0895(14) -0.0100(11) 0.0239(10) -0.0040(11)
Cl63 0.173(3) 0.0966(18) 0.179(4) -0.079(2) 0.132(3) -0.062(2)
Cl57 0.156(9) 0.172(12) 0.262(15) 0.016(10) 0.014(10) 0.033(8)
O24 0.0267(11) 0.0297(12) 0.0241(11) -0.0013(9) 0.0034(9) 0.0021(9)
O19 0.0259(11) 0.0394(13) 0.0211(10) -0.0037(9) 0.0043(8) -0.0014(9)
O13 0.0359(12) 0.0288(12) 0.0238(11) -0.0026(9) 0.0087(9) -0.0007(9)
Cl8 0.084(2) 0.0457(16) 0.107(3) 0.0167(15) 0.0292(17) -0.0148(13)
Cl47 0.181(6) 0.065(3) 0.115(3) 0.021(2) 0.075(4) 0.043(3)
O18 0.0256(11) 0.0480(15) 0.0242(11) -0.0041(10) 0.0054(9) -0.0042(10)
Cl55 0.077(3) 0.059(3) 0.466(14) 0.003(6) -0.043(6) -0.023(2)
Cl49 0.173(5) 0.082(3) 0.094(3) -0.0129(19) 0.068(3) -0.061(3)
N27 0.0338(14) 0.0336(15) 0.0225(13) -0.0027(11) 0.0026(11) -0.0034(12)
N37 0.0393(16) 0.0340(16) 0.0255(14) -0.0027(11) 0.0063(12) -0.0024(12)
N25 0.0428(17) 0.0326(16) 0.0336(15) -0.0029(12) 0.0066(13) -0.0083(13)
N36 0.0537(19) 0.0418(18) 0.0275(14) -0.0017(13) 0.0119(14) 0.0028(14)
N26 0.0397(16) 0.0404(18) 0.0357(16) -0.0050(13) 0.0039(13) -0.0108(13)
N35 0.0486(17) 0.0353(16) 0.0306(15) -0.0021(12) 0.0122(13) 0.0029(13)
C7 0.0247(14) 0.0288(16) 0.0210(14) 0.0007(12) 0.0042(11) -0.0021(12)
C8 0.0261(14) 0.0296(16) 0.0217(14) -0.0012(12) 0.0056(11) -0.0037(12)
C5 0.0249(14) 0.0353(17) 0.0206(14) 0.0005(12) 0.0032(12) 0.0048(12)
C6 0.0228(14) 0.0363(17) 0.0192(14) 0.0000(12) 0.0059(11) 0.0039(12)
C12 0.0287(15) 0.0308(17) 0.0228(15) -0.0005(12) 0.0038(12) -0.0014(12)
C21 0.0299(15) 0.0312(17) 0.0196(14) -0.0044(12) 0.0033(12) 0.0029(13)
C1 0.0233(14) 0.0413(19) 0.0238(15) -0.0042(13) 0.0064(12) 0.0023(13)
C29 0.0326(16) 0.0406(19) 0.0194(14) -0.0013(13) 0.0005(12) 0.0001(14)
C22 0.0335(16) 0.0269(16) 0.0277(16) -0.0033(12) 0.0062(13) 0.0013(13)
C39 0.0305(16) 0.042(2) 0.0206(14) 0.0013(13) -0.0002(12) -0.0026(14)
C20 0.0314(16) 0.045(2) 0.0214(15) -0.0053(13) 0.0097(12) -0.0014(14)
C15 0.0409(18) 0.0270(16) 0.0261(15) -0.0028(12) 0.0085(13) -0.0021(13)
C9 0.0373(17) 0.0352(18) 0.0224(15) 0.0017(13) 0.0016(13) -0.0042(14)
C4 0.0396(19) 0.0330(18) 0.0342(18) 0.0028(14) 0.0055(15) 0.0078(15)
C2 0.0281(16) 0.052(2) 0.0283(17) -0.0008(15) 0.0005(13) 0.0096(15)
C16 0.0346(17) 0.0302(17) 0.0246(15) -0.0024(12) 0.0045(13) -0.0064(13)
C40 0.0338(17) 0.043(2) 0.0362(18) -0.0005(15) 0.0115(14) 0.0014(15)
C11 0.0417(19) 0.0309(18) 0.0324(18) -0.0004(14) 0.0040(15) 0.0055(14)
C30 0.0378(18) 0.045(2) 0.0277(16) 0.0014(14) 0.0094(14) -0.0017(15)
C14 0.0441(19) 0.0271(17) 0.0313(17) -0.0025(13) 0.0054(15) 0.0023(14)
C38 0.0363(18) 0.042(2) 0.0301(17) -0.0003(15) -0.0027(14) -0.0063(15)
C23 0.0457(19) 0.0242(16) 0.0275(16) -0.0009(12) 0.0085(14) 0.0036(14)
C10 0.0437(19) 0.0323(18) 0.0304(17) 0.0043(14) -0.0022(15) 0.0039(15)
C44 0.0304(17) 0.068(3) 0.0244(16) 0.0025(16) 0.0057(13) -0.0001(17)
C3 0.042(2) 0.046(2) 0.0320(18) 0.0056(16) -0.0002(15) 0.0180(17)
C43 0.042(2) 0.058(3) 0.0292(17) -0.0032(16) 0.0061(15) 0.0167(18)
C28 0.0451(19) 0.0381(19) 0.0192(15) -0.0022(13) 0.0029(13) -0.0018(15)
C31 0.044(2) 0.042(2) 0.0367(19) 0.0005(15) 0.0081(16) -0.0045(16)
C17 0.0284(16) 0.055(2) 0.0302(17) -0.0076(16) 0.0062(14) -0.0118(15)
C41 0.047(2) 0.042(2) 0.050(2) -0.0009(17) 0.0185(18) -0.0055(17)
C34 0.040(2) 0.048(2) 0.043(2) 0.0049(17) 0.0163(17) 0.0005(17)
C32 0.054(2) 0.043(2) 0.037(2) -0.0038(16) 0.0093(17) 0.0084(18)
C42 0.052(2) 0.041(2) 0.038(2) -0.0045(16) 0.0074(17) 0.0069(18)
C33 0.051(2) 0.056(3) 0.050(2) 0.001(2) 0.024(2) 0.012(2)
C64 0.102(4) 0.061(3) 0.071(3) 0.012(3) 0.041(3) -0.013(3)
C51 0.076(4) 0.047(3) 0.121(5) -0.010(3) 0.038(3) -0.005(2)
C45 0.096(5) 0.088(5) 0.124(5) 0.017(4) 0.042(4) -0.012(4)
Cl54 0.450(17) 0.069(4) 0.151(7) -0.014(3) 0.091(8) -0.003(6)
Cl53 0.199(7) 0.529(19) 0.099(4) 0.083(7) 0.090(5) 0.217(10)
Cl56 0.142(5) 0.104(4) 0.278(9) 0.082(5) 0.160(6) 0.047(3)
Cl5A 0.067(2) 0.0351(17) 0.143(4) 0.0002(19) -0.022(3) 0.0034(15)
Cl48 0.42(2) 0.136(8) 0.335(16) 0.103(8) 0.079(15) -0.068(10)
Cl8A 0.059(3) 0.060(3) 0.480(14) 0.071(6) 0.013(5) -0.009(2)
Cl50 0.392(19) 0.440(19) 0.157(8) -0.054(9) 0.178(10) -0.157(15)
Cl62 0.25(3) 0.19(3) 0.115(14) -0.099(15) 0.116(17) -0.13(2)
Cl60 0.40(4) 0.028(7) 0.22(2) 0.013(9) 0.17(3) 0.056(15)
Cl58 0.209(19) 0.035(6) 0.25(2) 0.018(9) 0.173(18) 0.014(8)

loop_
_atom_type_symbol
_atom_type_description
_atom_type_scat_dispersion_real
_atom_type_scat_dispersion_imag
_atom_type_scat_source
C C 0.0181 0.0091 'International Tables Vol C Tables 4.2.6.8 and 6.1.1.4'
H H 0.0000 0.0000 'International Tables Vol C Tables 4.2.6.8 and 6.1.1.4'
Cl Cl 0.3639 0.7018 'International Tables Vol C Tables 4.2.6.8 and 6.1.1.4'
N N 0.0311 0.0180 'International Tables Vol C Tables 4.2.6.8 and 6.1.1.4'
O O 0.0492 0.0322 'International Tables Vol C Tables 4.2.6.8 and 6.1.1.4'

loop_
_geom_angle_atom_site_label_1
_geom_angle_atom_site_label_2
_geom_angle_atom_site_label_3
_geom_angle
C5 O24 C23 115.6(3)
C8 O19 C20 118.9(3)
C12 O13 C14 115.0(3)
C1 O18 C17 118.5(3)
C51 Cl55 Cl54 46.4(5)
N26 N27 C21 111.1(3)
N26 N27 C28 119.3(3)
C21 N27 C28 129.7(3)
N36 N37 C16 110.9(3)
N36 N37 C38 119.3(3)
C16 N37 C38 129.7(3)
N26 N25 C22 108.9(3)
N35 N36 N37 107.2(3)
N25 N26 N27 107.3(3)
N36 N35 C15 109.1(3)
C8 C7 C6 121.8(3)
C12 C7 C8 118.2(3)
C12 C7 C6 119.9(3)
O19 C8 C7 114.7(3)
O19 C8 C9 124.3(3)
C9 C8 C7 120.8(3)
O24 C5 C6 116.2(3)
O24 C5 C4 121.3(3)
C6 C5 C4 122.3(3)
C5 C6 C7 120.8(3)
C5 C6 C1 118.1(3)
C1 C6 C7 121.0(3)
O13 C12 C7 116.9(3)
O13 C12 C11 121.3(3)
C11 C12 C7 121.8(3)
N27 C21 C22 104.1(3)
N27 C21 C20 125.3(3)
C22 C21 C20 130.6(3)
O18 C1 C6 114.2(3)
O18 C1 C2 125.4(3)
C2 C1 C6 120.4(3)
C30 C29 C28 121.0(3)
C30 C29 C34 118.4(4)
C34 C29 C28 120.6(4)
N25 C22 C21 108.5(3)
N25 C22 C23 121.9(3)
C21 C22 C23 129.6(3)
C40 C39 C38 120.1(3)
C40 C39 C44 118.8(4)
C44 C39 C38 121.1(4)
O19 C20 C21 110.5(3)
N35 C15 C16 108.3(3)
N35 C15 C14 121.7(3)
C16 C15 C14 130.0(3)
C10 C9 C8 119.1(3)
C3 C4 C5 117.8(4)
C3 C2 C1 119.7(3)
N37 C16 C15 104.5(3)
N37 C16 C17 124.5(3)
C15 C16 C17 131.0(3)
C41 C40 C39 120.5(4)
C12 C11 C10 118.4(3)
C29 C30 C31 121.3(4)
O13 C14 C15 109.4(3)
N37 C38 C39 111.8(3)
O24 C23 C22 108.0(3)
C9 C10 C11 121.7(3)
C43 C44 C39 120.8(4)
C2 C3 C4 121.6(3)
C42 C43 C44 119.4(4)
N27 C28 C29 112.1(3)
C32 C31 C30 119.9(4)
O18 C17 C16 110.5(3)
C40 C41 C42 120.3(4)
C33 C34 C29 120.0(4)
C33 C32 C31 119.1(4)
C43 C42 C41 120.2(4)
C32 C33 C34 121.3(4)
Cl61 C64 Cl59 108.2(3)
Cl63 C64 Cl59 110.1(3)
Cl63 C64 Cl61 111.2(4)
Cl60 C64 Cl62 108.0(11)
Cl58 C64 Cl62 111.4(10)
Cl58 C64 Cl60 117.6(13)
Cl57 C51 Cl56 103.2(8)
Cl55 C51 Cl54 87.7(7)
Cl55 C51 Cl5A 118.0(5)
Cl54 C51 Cl5A 107.5(6)
Cl53 C51 Cl57 109.2(8)
Cl53 C51 Cl56 132.7(9)
Cl47 C45 Cl8 107.1(5)
Cl49 C45 Cl8 106.8(4)
Cl49 C45 Cl47 128.4(5)
Cl48 C45 Cl8A 118.2(8)
Cl48 C45 Cl50 112.5(9)
Cl50 C45 Cl8A 91.7(10)
C51 Cl54 Cl55 46.0(4)
C45 Cl8A Cl50 43.9(5)
C45 Cl50 Cl8A 44.4(5)

loop_
_geom_bond_atom_site_label_1
_geom_bond_atom_site_label_2
_geom_bond_distance
Cl59 C64 1.770(6)
Cl61 C64 1.740(6)
Cl63 C64 1.729(6)
Cl57 C51 1.688(11)
O24 C5 1.381(4)
O24 C23 1.443(4)
O19 C8 1.377(4)
O19 C20 1.426(4)
O13 C12 1.381(4)
O13 C14 1.443(4)
Cl8 C45 1.787(7)
Cl47 C45 1.763(8)
O18 C1 1.370(5)
O18 C17 1.430(4)
Cl55 C51 1.685(8)
Cl55 Cl54 2.342(18)
Cl49 C45 1.710(8)
N27 N26 1.342(5)
N27 C21 1.359(4)
N27 C28 1.466(4)
N37 N36 1.350(5)
N37 C16 1.351(4)
N37 C38 1.467(5)
N25 N26 1.318(5)
N25 C22 1.361(5)
N36 N35 1.317(5)
N35 C15 1.358(5)
C7 C8 1.405(4)
C7 C6 1.483(4)
C7 C12 1.389(5)
C8 C9 1.393(5)
C5 C6 1.389(5)
C5 C4 1.397(5)
C6 C1 1.404(4)
C12 C11 1.389(5)
C21 C22 1.379(5)
C21 C20 1.489(5)
C1 C2 1.394(5)
C29 C30 1.381(5)
C29 C28 1.510(5)
C29 C34 1.395(5)
C22 C23 1.489(5)
C39 C40 1.389(5)
C39 C38 1.517(6)
C39 C44 1.399(6)
C15 C16 1.382(5)
C15 C14 1.498(5)
C9 C10 1.375(6)
C4 C3 1.390(6)
C2 C3 1.378(6)
C16 C17 1.493(5)
C40 C41 1.378(6)
C11 C10 1.391(5)
C30 C31 1.385(6)
C44 C43 1.385(7)
C43 C42 1.384(7)
C31 C32 1.384(6)
C41 C42 1.386(6)
C34 C33 1.381(7)
C32 C33 1.374(7)
C64 Cl62 1.595(14)
C64 Cl60 1.552(13)
C64 Cl58 1.526(13)
C51 Cl54 1.696(10)
C51 Cl53 1.672(8)
C51 Cl56 1.690(7)
C51 Cl5A 1.731(7)
C45 Cl48 1.547(10)
C45 Cl8A 1.652(9)
C45 Cl50 1.635(10)
Cl8A Cl50 2.36(2)
